data_8000521
loop_
_publ_author_name
'Wei, Qilin'
'Chang, Tong'
'Zeng, Ruosheng'
'Cao, Sheng'
'Zhao, Jialong'
'Han, Xinxin'
'Wang, Lishuang'
'Zou, Bingsuo'

_publ_section_title
;
 Self-Trapped Exciton Emission in a Zero-Dimensional
 (TMA)<sub>2</sub>SbCl<sub>5</sub>&#x00B7;DMF Single Crystal and Molecular
 Dynamics Simulation of Structural Stability.
;
_journal_name_full 'The journal of physical chemistry letters'
_journal_page_first 7091
_journal_page_last 7099
_journal_paper_doi 10.1021/acs.jpclett.1c02119
_journal_year 2021
_chemical_formula_moiety 'Cl5 Sb, C3 H7 N O, 2(C3 H10 N)'
_chemical_formula_sum 'C9 H27 Cl5 N3 O Sb'
_chemical_formula_weight 492.33
_space_group_crystal_system monoclinic
_space_group_IT_number 14
_space_group_name_Hall '-P 2yn'
_space_group_name_H-M_alt 'P 1 21/n 1'
_atom_sites_solution_hydrogens geom
_atom_sites_solution_primary dual
_audit_creation_date 2020-08-22
_audit_creation_method
;
Olex2 1.3
(compiled 2020.06.28 svn.raecde09e for OlexSys, GUI svn.r6132)
;
_cell_angle_alpha 90
_cell_angle_beta 90.4700(10)
_cell_angle_gamma 90
_cell_formula_units_Z 4
_cell_length_a 9.1372(3)
_cell_length_b 17.9515(7)
_cell_length_c 12.0858(5)
_cell_measurement_reflns_used 9958
_cell_measurement_temperature 100.0
_cell_measurement_theta_max 26.38
_cell_measurement_theta_min 3.01
_cell_volume 1982.32(13)
_computing_cell_refinement 'SAINT v8.37A (Bruker, 2015)'
_computing_data_reduction 'SAINT v8.37A (Bruker, 2015)'
_computing_molecular_graphics 'Olex2 1.3 (Dolomanov et al., 2009)'
_computing_publication_material 'Olex2 1.3 (Dolomanov et al., 2009)'
_computing_structure_refinement 'SHELXL 2018/3 (Sheldrick, 2015)'
_computing_structure_solution 'SHELXT 2018/2 (Sheldrick, 2018)'
_diffrn_ambient_temperature 100.0
_diffrn_measured_fraction_theta_full 0.992
_diffrn_measured_fraction_theta_max 0.993
_diffrn_measurement_device_type 'Bruker APEX-II CCD'
_diffrn_measurement_method '\f and \w scans'
_diffrn_radiation_type MoK\a
_diffrn_radiation_wavelength 0.71073
_diffrn_reflns_av_R_equivalents 0.0239
_diffrn_reflns_av_unetI/netI 0.0129
_diffrn_reflns_Laue_measured_fraction_full 0.992
_diffrn_reflns_Laue_measured_fraction_max 0.993
_diffrn_reflns_limit_h_max 10
_diffrn_reflns_limit_h_min -11
_diffrn_reflns_limit_k_max 22
_diffrn_reflns_limit_k_min -22
_diffrn_reflns_limit_l_max 15
_diffrn_reflns_limit_l_min -15
_diffrn_reflns_number 32396
_diffrn_reflns_point_group_measured_fraction_full 0.992
_diffrn_reflns_point_group_measured_fraction_max 0.993
_diffrn_reflns_theta_full 25.242
_diffrn_reflns_theta_max 26.393
_diffrn_reflns_theta_min 2.031
_diffrn_source_current 30.0
_diffrn_source_power 1.5
_diffrn_source_voltage 50.0
_diffrn_standards_number 0
_exptl_absorpt_coefficient_mu 2.063
_exptl_absorpt_correction_T_max 0.0276
_exptl_absorpt_correction_T_min 0.0110
_exptl_absorpt_correction_type multi-scan
_exptl_absorpt_process_details
;
SADABS-2016/2 (Bruker,2016/2) was used for absorption correction.
wR2(int) was 0.0548 before and 0.0431 after correction.
The Ratio of minimum to maximum transmission is 0.3986.
The \l/2 correction factor is Not present.
;
_exptl_crystal_colour colourless
_exptl_crystal_colour_primary colourless
_exptl_crystal_density_diffrn 1.650
_exptl_crystal_description block
_exptl_crystal_F_000 984
_exptl_crystal_size_max 0.2
_exptl_crystal_size_mid 0.15
_exptl_crystal_size_min 0.1
_refine_diff_density_max 0.601
_refine_diff_density_min -0.896
_refine_diff_density_rms 0.088
_refine_ls_extinction_method none
_refine_ls_goodness_of_fit_ref 1.018
_refine_ls_hydrogen_treatment constr
_refine_ls_matrix_type full
_refine_ls_number_parameters 180
_refine_ls_number_reflns 4037
_refine_ls_number_restraints 0
_refine_ls_restrained_S_all 1.018
_refine_ls_R_factor_all 0.0275
_refine_ls_R_factor_gt 0.0266
_refine_ls_shift/su_max 0.001
_refine_ls_shift/su_mean 0.000
_refine_ls_structure_factor_coef Fsqd
_refine_ls_weighting_details 'w=1/[\s^2^(Fo^2^)+(0.0322P)^2^+4.4803P] where P=(Fo^2^+2Fc^2^)/3'
_refine_ls_weighting_scheme calc
_refine_ls_wR_factor_gt 0.0694
_refine_ls_wR_factor_ref 0.0701
_reflns_Friedel_coverage 0.000
_reflns_number_gt 3900
_reflns_number_total 4037
_reflns_threshold_expression 'I > 2\s(I)'
_cod_data_source_file jz1c02119_si_002.cif
_cod_data_source_block mo_0819_2_0m
_cod_database_code 8000521
_shelx_shelxl_version_number 2018/3
_shelx_space_group_comment
;
The symmetry employed for this shelxl refinement is uniquely defined
by the following loop, which should always be used as a source of
symmetry information in preference to the above space-group names.
They are only intended as comments.
;
_shelx_estimated_absorpt_t_max 0.820
_shelx_estimated_absorpt_t_min 0.683
_olex2_refinement_description
;
1. Fixed Uiso
 At 1.2 times of:
  All N(H) groups, All O(H) groups
 At 1.5 times of:
  All C(H,H,H) groups
2.a Ternary CH refined with riding coordinates:
 N2(H2), N3(H3)
2.b Aromatic/amide H refined with riding coordinates:
 O1(H1)
2.c Idealised Me refined as rotating group:
 C1(H1a,H1b,H1c), C3(H3a,H3b,H3c), C4(H4a,H4b,H4c), C6(H6a,H6b,H6c), C9(H9a,
 H9b,H9c), C5(H5a,H5b,H5c), C7(H7a,H7b,H7c), C8(H8a,H8b,H8c)
;
_olex2_submission_special_instructions 'No special instructions were received'

loop_
_space_group_symop_operation_xyz
'x, y, z'
'-x+1/2, y+1/2, -z+1/2'
'-x, -y, -z'
'x-1/2, -y-1/2, z-1/2'

loop_
_atom_site_label
_atom_site_type_symbol
_atom_site_fract_x
_atom_site_fract_y
_atom_site_fract_z
_atom_site_U_iso_or_equiv
_atom_site_adp_type
_atom_site_occupancy
_atom_site_site_symmetry_order
_atom_site_calc_flag
_atom_site_refinement_flags_posn
_atom_site_refinement_flags_adp
_atom_site_refinement_flags_occupancy
_atom_site_disorder_assembly
_atom_site_disorder_group
Sb1 Sb 0.25355(2) 0.63438(2) 0.23903(2) 0.02389(7) Uani 1 1 d . . . . .
Cl1 Cl 0.02735(8) 0.54823(4) 0.20445(6) 0.03039(15) Uani 1 1 d . . . . .
Cl2 Cl 0.22800(8) 0.60643(4) 0.43287(6) 0.03223(16) Uani 1 1 d . . . . .
Cl3 Cl 0.47720(8) 0.71905(4) 0.29101(6) 0.03276(16) Uani 1 1 d . . . . .
Cl4 Cl 0.08058(8) 0.75429(4) 0.27958(6) 0.03258(16) Uani 1 1 d . . . . .
Cl5 Cl 0.42600(8) 0.52392(4) 0.22089(6) 0.03327(16) Uani 1 1 d . . . . .
O1 O 0.7615(2) 0.78817(12) 0.49401(18) 0.0330(5) Uani 1 1 d . . . . .
N1 N 0.7586(3) 0.87677(14) 0.3594(2) 0.0280(5) Uani 1 1 d . . . . .
C1 C 0.7569(4) 0.89442(19) 0.2420(2) 0.0341(7) Uani 1 1 d . . . . .
H1A H 0.845331 0.922526 0.223391 0.051 Uiso 1 1 calc R U . . .
H1B H 0.670244 0.924469 0.224421 0.051 Uiso 1 1 calc R U . . .
H1C H 0.754032 0.848168 0.198929 0.051 Uiso 1 1 calc R U . . .
C2 C 0.7623(3) 0.80703(17) 0.3948(3) 0.0289(6) Uani 1 1 d . . . . .
H2A H 0.765912 0.768651 0.340738 0.035 Uiso 1 1 calc R U . . .
C3 C 0.7557(4) 0.93886(17) 0.4361(3) 0.0316(6) Uani 1 1 d . . . . .
H3A H 0.856178 0.953489 0.455093 0.047 Uiso 1 1 calc R U . . .
H3B H 0.704290 0.924014 0.503459 0.047 Uiso 1 1 calc R U . . .
H3C H 0.704749 0.981041 0.401685 0.047 Uiso 1 1 calc R U . . .
N2 N 0.2659(3) 0.82850(14) 0.4712(2) 0.0289(5) Uani 1 1 d . . . . .
H2 H 0.238574 0.793180 0.410461 0.035 Uiso 1 1 calc R U . . .
C4 C 0.3522(4) 0.89010(17) 0.4216(3) 0.0336(7) Uani 1 1 d . . . . .
H4A H 0.389910 0.922514 0.480488 0.050 Uiso 1 1 calc R U . . .
H4B H 0.289263 0.919097 0.371613 0.050 Uiso 1 1 calc R U . . .
H4C H 0.434162 0.869267 0.379970 0.050 Uiso 1 1 calc R U . . .
C6 C 0.3560(4) 0.78680(19) 0.5536(3) 0.0438(8) Uani 1 1 d . . . . .
H6A H 0.442497 0.766191 0.517274 0.066 Uiso 1 1 calc R U . . .
H6B H 0.297837 0.746144 0.584835 0.066 Uiso 1 1 calc R U . . .
H6C H 0.386927 0.820608 0.613032 0.066 Uiso 1 1 calc R U . . .
C9 C 0.1284(4) 0.8569(2) 0.5205(3) 0.0471(9) Uani 1 1 d . . . . .
H9A H 0.152081 0.891724 0.580492 0.071 Uiso 1 1 calc R U . . .
H9B H 0.071880 0.815075 0.550069 0.071 Uiso 1 1 calc R U . . .
H9C H 0.070468 0.882598 0.463612 0.071 Uiso 1 1 calc R U . . .
N3 N 0.7510(3) 0.63542(14) 0.5168(2) 0.0281(5) Uani 1 1 d . . . . .
H3 H 0.743958 0.690619 0.506964 0.034 Uiso 1 1 calc R U . . .
C5 C 0.6033(4) 0.60771(19) 0.5461(3) 0.0378(7) Uani 1 1 d . . . . .
H5A H 0.534104 0.619605 0.486313 0.057 Uiso 1 1 calc R U . . .
H5B H 0.571293 0.631600 0.614706 0.057 Uiso 1 1 calc R U . . .
H5C H 0.606937 0.553611 0.556716 0.057 Uiso 1 1 calc R U . . .
C7 C 0.8011(4) 0.60330(19) 0.4107(3) 0.0386(7) Uani 1 1 d . . . . .
H7A H 0.810931 0.549172 0.418263 0.058 Uiso 1 1 calc R U . . .
H7B H 0.896062 0.624850 0.391298 0.058 Uiso 1 1 calc R U . . .
H7C H 0.729480 0.614632 0.352275 0.058 Uiso 1 1 calc R U . . .
C8 C 0.8580(4) 0.6210(2) 0.6068(3) 0.0404(8) Uani 1 1 d . . . . .
H8A H 0.829245 0.648636 0.673141 0.061 Uiso 1 1 calc R U . . .
H8B H 0.955378 0.637288 0.583610 0.061 Uiso 1 1 calc R U . . .
H8C H 0.860125 0.567585 0.623379 0.061 Uiso 1 1 calc R U . . .

loop_
_atom_site_aniso_label
_atom_site_aniso_U_11
_atom_site_aniso_U_22
_atom_site_aniso_U_33
_atom_site_aniso_U_23
_atom_site_aniso_U_13
_atom_site_aniso_U_12
Sb1 0.02324(11) 0.02450(11) 0.02392(11) -0.00073(7) -0.00032(7) -0.00024(7)
Cl1 0.0292(3) 0.0310(3) 0.0310(3) -0.0029(3) 0.0000(3) -0.0035(3)
Cl2 0.0322(4) 0.0395(4) 0.0250(3) 0.0009(3) 0.0003(3) -0.0020(3)
Cl3 0.0289(3) 0.0330(4) 0.0364(4) -0.0013(3) -0.0020(3) -0.0042(3)
Cl4 0.0282(3) 0.0329(4) 0.0366(4) -0.0052(3) -0.0042(3) 0.0038(3)
Cl5 0.0314(4) 0.0314(4) 0.0370(4) 0.0006(3) 0.0016(3) 0.0059(3)
O1 0.0372(12) 0.0292(11) 0.0325(11) 0.0028(9) 0.0007(9) -0.0019(9)
N1 0.0288(13) 0.0292(12) 0.0261(12) -0.0008(10) -0.0006(10) -0.0001(10)
C1 0.0416(18) 0.0330(16) 0.0276(15) -0.0012(12) 0.0005(13) -0.0003(13)
C2 0.0240(13) 0.0283(14) 0.0344(15) -0.0030(12) 0.0005(11) -0.0011(11)
C3 0.0388(16) 0.0263(14) 0.0298(15) -0.0012(12) -0.0021(12) 0.0021(12)
N2 0.0318(13) 0.0279(12) 0.0268(12) 0.0003(10) -0.0010(10) -0.0017(10)
C4 0.0385(17) 0.0288(15) 0.0337(16) 0.0011(12) 0.0049(13) -0.0015(12)
C6 0.064(2) 0.0340(17) 0.0330(17) 0.0038(13) -0.0079(16) 0.0026(16)
C9 0.0349(18) 0.061(2) 0.045(2) -0.0063(17) 0.0087(15) -0.0053(16)
N3 0.0283(13) 0.0262(12) 0.0297(13) 0.0007(10) 0.0013(10) 0.0023(10)
C5 0.0318(16) 0.0378(17) 0.0439(18) 0.0040(14) 0.0047(14) -0.0020(13)
C7 0.0434(19) 0.0402(18) 0.0325(16) -0.0030(14) 0.0059(14) 0.0055(14)
C8 0.0369(18) 0.0443(19) 0.0398(18) 0.0010(14) -0.0084(15) 0.0037(14)

loop_
_atom_type_symbol
_atom_type_description
_atom_type_scat_dispersion_real
_atom_type_scat_dispersion_imag
_atom_type_scat_source
C C 0.0033 0.0016 'International Tables Vol C Tables 4.2.6.8 and 6.1.1.4'
H H 0.0000 0.0000 'International Tables Vol C Tables 4.2.6.8 and 6.1.1.4'
Cl Cl 0.1484 0.1585 'International Tables Vol C Tables 4.2.6.8 and 6.1.1.4'
N N 0.0061 0.0033 'International Tables Vol C Tables 4.2.6.8 and 6.1.1.4'
O O 0.0106 0.0060 'International Tables Vol C Tables 4.2.6.8 and 6.1.1.4'
Sb Sb -0.5866 1.5461 'International Tables Vol C Tables 4.2.6.8 and 6.1.1.4'

loop_
_geom_angle_atom_site_label_1
_geom_angle_atom_site_label_2
_geom_angle_atom_site_label_3
_geom_angle
_geom_angle_site_symmetry_1
_geom_angle_site_symmetry_3
_geom_angle_publ_flag
Cl1 Sb1 Cl3 175.32(2) . . ?
Cl1 Sb1 Cl4 92.13(2) . . ?
Cl2 Sb1 Cl1 87.10(2) . . ?
Cl2 Sb1 Cl3 88.24(3) . . ?
Cl2 Sb1 Cl4 85.90(3) . . ?
Cl2 Sb1 Cl5 89.23(3) . . ?
Cl3 Sb1 Cl4 87.18(2) . . ?
Cl5 Sb1 Cl1 90.84(2) . . ?
Cl5 Sb1 Cl3 89.45(2) . . ?
Cl5 Sb1 Cl4 174.15(2) . . ?
C2 N1 C1 121.4(3) . . ?
C2 N1 C3 121.4(3) . . ?
C3 N1 C1 117.2(2) . . ?
N1 C1 H1A 109.5 . . ?
N1 C1 H1B 109.5 . . ?
N1 C1 H1C 109.5 . . ?
H1A C1 H1B 109.5 . . ?
H1A C1 H1C 109.5 . . ?
H1B C1 H1C 109.5 . . ?
O1 C2 N1 124.6(3) . . ?
O1 C2 H2A 117.7 . . ?
N1 C2 H2A 117.7 . . ?
N1 C3 H3A 109.5 . . ?
N1 C3 H3B 109.5 . . ?
N1 C3 H3C 109.5 . . ?
H3A C3 H3B 109.5 . . ?
H3A C3 H3C 109.5 . . ?
H3B C3 H3C 109.5 . . ?
C4 N2 H2 107.8 . . ?
C4 N2 C6 110.6(3) . . ?
C6 N2 H2 107.8 . . ?
C9 N2 H2 107.8 . . ?
C9 N2 C4 111.1(3) . . ?
C9 N2 C6 111.6(3) . . ?
N2 C4 H4A 109.5 . . ?
N2 C4 H4B 109.5 . . ?
N2 C4 H4C 109.5 . . ?
H4A C4 H4B 109.5 . . ?
H4A C4 H4C 109.5 . . ?
H4B C4 H4C 109.5 . . ?
N2 C6 H6A 109.5 . . ?
N2 C6 H6B 109.5 . . ?
N2 C6 H6C 109.5 . . ?
H6A C6 H6B 109.5 . . ?
H6A C6 H6C 109.5 . . ?
H6B C6 H6C 109.5 . . ?
N2 C9 H9A 109.5 . . ?
N2 C9 H9B 109.5 . . ?
N2 C9 H9C 109.5 . . ?
H9A C9 H9B 109.5 . . ?
H9A C9 H9C 109.5 . . ?
H9B C9 H9C 109.5 . . ?
C5 N3 H3 107.6 . . ?
C7 N3 H3 107.6 . . ?
C7 N3 C5 111.3(3) . . ?
C8 N3 H3 107.6 . . ?
C8 N3 C5 111.3(3) . . ?
C8 N3 C7 111.2(3) . . ?
N3 C5 H5A 109.5 . . ?
N3 C5 H5B 109.5 . . ?
N3 C5 H5C 109.5 . . ?
H5A C5 H5B 109.5 . . ?
H5A C5 H5C 109.5 . . ?
H5B C5 H5C 109.5 . . ?
N3 C7 H7A 109.5 . . ?
N3 C7 H7B 109.5 . . ?
N3 C7 H7C 109.5 . . ?
H7A C7 H7B 109.5 . . ?
H7A C7 H7C 109.5 . . ?
H7B C7 H7C 109.5 . . ?
N3 C8 H8A 109.5 . . ?
N3 C8 H8B 109.5 . . ?
N3 C8 H8C 109.5 . . ?
H8A C8 H8B 109.5 . . ?
H8A C8 H8C 109.5 . . ?
H8B C8 H8C 109.5 . . ?

loop_
_geom_bond_atom_site_label_1
_geom_bond_atom_site_label_2
_geom_bond_distance
_geom_bond_site_symmetry_2
_geom_bond_publ_flag
Sb1 Cl1 2.6123(7) . ?
Sb1 Cl2 2.4090(7) . ?
Sb1 Cl3 2.6191(7) . ?
Sb1 Cl4 2.7175(7) . ?
Sb1 Cl5 2.5433(7) . ?
O1 C2 1.246(4) . ?
N1 C1 1.454(4) . ?
N1 C2 1.323(4) . ?
N1 C3 1.450(4) . ?
C1 H1A 0.9800 . ?
C1 H1B 0.9800 . ?
C1 H1C 0.9800 . ?
C2 H2A 0.9500 . ?
C3 H3A 0.9800 . ?
C3 H3B 0.9800 . ?
C3 H3C 0.9800 . ?
N2 H2 1.0000 . ?
N2 C4 1.487(4) . ?
N2 C6 1.489(4) . ?
N2 C9 1.485(4) . ?
C4 H4A 0.9800 . ?
C4 H4B 0.9800 . ?
C4 H4C 0.9800 . ?
C6 H6A 0.9800 . ?
C6 H6B 0.9800 . ?
C6 H6C 0.9800 . ?
C9 H9A 0.9800 . ?
C9 H9B 0.9800 . ?
C9 H9C 0.9800 . ?
N3 H3 1.0000 . ?
N3 C5 1.484(4) . ?
N3 C7 1.482(4) . ?
N3 C8 1.479(4) . ?
C5 H5A 0.9800 . ?
C5 H5B 0.9800 . ?
C5 H5C 0.9800 . ?
C7 H7A 0.9800 . ?
C7 H7B 0.9800 . ?
C7 H7C 0.9800 . ?
C8 H8A 0.9800 . ?
C8 H8B 0.9800 . ?
C8 H8C 0.9800 . ?

loop_
_geom_torsion_atom_site_label_1
_geom_torsion_atom_site_label_2
_geom_torsion_atom_site_label_3
_geom_torsion_atom_site_label_4
_geom_torsion
_geom_torsion_site_symmetry_1
_geom_torsion_site_symmetry_2
_geom_torsion_site_symmetry_3
_geom_torsion_site_symmetry_4
_geom_torsion_publ_flag
C1 N1 C2 O1 -178.7(3) . . . . ?
C3 N1 C2 O1 1.1(5) . . . . ?
